data_2203546
loop_
_publ_author_name
'M. M. Govind'
'S. Selvanayagam'
'D. Velmurugan'
'K. Ravikumar'
'A. R. Sureshbabu'
'R. Raghunathan'

_publ_section_title
1'-(4-Methoxybenzoyl)acenaphthene-1-spiro-3'-pyrrolizidine-2'-spiro-3''-1<i>H</i>-indole-2,2''(1<i>H</i>,3''<i>H</i>)-dione
_journal_issue 5
_journal_name_full 'Acta Crystallographica Section E'
_journal_page_first o873
_journal_page_last o875
_journal_paper_doi 10.1107/S1600536804009006
_journal_volume 60
_journal_year 2004
_chemical_formula_iupac 'C33 H26 N2 O4'
_chemical_formula_moiety 'C33 H26 N2 O4'
_chemical_formula_sum 'C33 H26 N2 O4'
_chemical_formula_weight 514.56
_chemical_name_systematic
;
1'-(4-Methoxybenzoyl)acenaphthene-1-spiro-3'-pyrrolizidine-2'-spiro-3''-
1H-indole-2,2''(1H,3''H)-dione
;
_space_group_IT_number 2
_symmetry_cell_setting triclinic
_symmetry_space_group_name_Hall '-P 1'
_symmetry_space_group_name_H-M 'P -1'
_atom_sites_solution_hydrogens geom
_atom_sites_solution_primary direct
_atom_sites_solution_secondary difmap
_audit_creation_method SHELXL-97
_cell_angle_alpha 104.178(2)
_cell_angle_beta 97.238(2)
_cell_angle_gamma 91.499(2)
_cell_formula_units_Z 2
_cell_length_a 10.2215(11)
_cell_length_b 10.6228(12)
_cell_length_c 12.3584(13)
_cell_measurement_reflns_used 1062
_cell_measurement_temperature 293(2)
_cell_measurement_theta_max 21.01
_cell_measurement_theta_min 2.739
_cell_volume 1288.4(2)
_computing_cell_refinement 'SAINT (Bruker, 2001)'
_computing_data_collection 'SMART (Bruker, 2001)'
_computing_data_reduction SAINT
_computing_molecular_graphics
;
'ZORTEP (Zsolnai, 1997) and PLATON (Spek, 2003)'
;
_computing_publication_material 'SHELXL97 and PARST (Nardelli, 1995)'
_computing_structure_refinement 'SHELXL97 (Sheldrick, 1997)'
_computing_structure_solution 'SHELXS97 (Sheldrick, 1997)'
_diffrn_ambient_temperature 293(2)
_diffrn_measured_fraction_theta_full 0.911
_diffrn_measured_fraction_theta_max 0.827
_diffrn_measurement_device 'Bruker SMART APEX area-detector'
_diffrn_measurement_device_type 'CCD Area Detector'
_diffrn_measurement_method \w
_diffrn_radiation_monochromator graphite
_diffrn_radiation_source 'fine-focus sealed tube'
_diffrn_radiation_type MoK\a
_diffrn_radiation_wavelength 0.71073
_diffrn_reflns_av_R_equivalents 0.0287
_diffrn_reflns_av_sigmaI/netI 0.0746
_diffrn_reflns_limit_h_max 11
_diffrn_reflns_limit_h_min -12
_diffrn_reflns_limit_k_max 13
_diffrn_reflns_limit_k_min -13
_diffrn_reflns_limit_l_max 12
_diffrn_reflns_limit_l_min -16
_diffrn_reflns_number 7866
_diffrn_reflns_theta_full 25.00
_diffrn_reflns_theta_max 28.00
_diffrn_reflns_theta_min 1.72
_diffrn_standards_decay_% 0
_diffrn_standards_number 0
_exptl_absorpt_coefficient_mu 0.088
_exptl_absorpt_correction_type none
_exptl_crystal_colour Colorless
_exptl_crystal_density_diffrn 1.326
_exptl_crystal_density_meas ?
_exptl_crystal_density_method 'not measured'
_exptl_crystal_description Block
_exptl_crystal_F_000 540
_exptl_crystal_size_max 0.21
_exptl_crystal_size_mid 0.20
_exptl_crystal_size_min 0.20
_refine_diff_density_max 0.441
_refine_diff_density_min -0.165
_refine_ls_extinction_method none
_refine_ls_goodness_of_fit_ref 1.089
_refine_ls_hydrogen_treatment constr
_refine_ls_matrix_type full
_refine_ls_number_parameters 352
_refine_ls_number_reflns 5149
_refine_ls_number_restraints 0
_refine_ls_restrained_S_all 1.089
_refine_ls_R_factor_all 0.1454
_refine_ls_R_factor_gt 0.0854
_refine_ls_shift/su_max 0.000
_refine_ls_shift/su_mean 0.000
_refine_ls_structure_factor_coef Fsqd
_refine_ls_weighting_details 'w = 1/[\s^2^(Fo^2^)+(0.0752P)^2^+0.2551P] where P = (Fo^2^+2Fc^2^)/3'
_refine_ls_weighting_scheme calc
_refine_ls_wR_factor_gt 0.1690
_refine_ls_wR_factor_ref 0.1958
_reflns_number_gt 3011
_reflns_number_total 5149
_reflns_threshold_expression I>2\s(I)
_cod_data_source_file bt6438.cif
_cod_data_source_block I
_cod_depositor_comments
;
The following automatic conversions were performed:
'_symmetry_cell_setting' value 'Triclinic' changed to 'triclinic'
according to '/home/saulius/struct/CIF-dictionaries/cif_core.dic'
dictionary named 'cif_core.dic' version 2.4.1 from 2010-06-29.

Automatic conversion script
Id: cif_fix_enum 1527 2010-12-29 10:47:43Z saulius 

The following automatic conversions were performed:

'_symmetry_cell_setting' value 'Triclinic' changed to 'triclinic'
according to /home/saulius/struct/CIF-dictionaries/cif_core.dic
dictionary named 'cif_core.dic' version 2.4.1 from 2010-06-29.

Automatic conversion script
Id: cif_fix_values 1715 2011-07-08 13:25:40Z adriana 

The following automatic conversions were performed:

'_exptl_crystal_density_meas' value 'none' was changed to '?' - the
value is perceived as not measured.

Automatic conversion script
Id: cif_fix_values 3008 2015-01-20 13:52:24Z robertas 

The following automatic conversions were performed:

'_refine_ls_weighting_scheme' value 'calc w =
1/[\s^2^(Fo^2^)+(0.0752P)^2^+0.2551P] where P = (Fo^2^+2Fc^2^)/3' was
changed to 'calc'. New tag '_refine_ls_weighting_details' was
created. The value of the new tag was set to 'w =
1/[\s^2^(Fo^2^)+(0.0752P)^2^+0.2551P] where P = (Fo^2^+2Fc^2^)/3'.

Automatic conversion script
Id: cif_fix_values 3143 2015-03-26 13:38:13Z robertas 
;
_cod_database_code 2203546
_cod_database_fobs_code 2203546

loop_
_symmetry_equiv_pos_as_xyz
'x, y, z'
'-x, -y, -z'

loop_
_atom_site_label
_atom_site_fract_x
_atom_site_fract_y
_atom_site_fract_z
_atom_site_U_iso_or_equiv
_atom_site_adp_type
_atom_site_calc_flag
_atom_site_refinement_flags
_atom_site_occupancy
_atom_site_type_symbol
N1 0.4041(2) 0.7406(3) -0.1519(2) 0.0392(7) Uani d . 1 N
C2 0.2854(3) 0.7508(3) -0.0965(3) 0.0340(8) Uani d . 1 C
C3 0.1858(3) 0.7971(3) -0.1841(2) 0.0315(7) Uani d . 1 C
C4 0.2159(3) 0.7032(3) -0.2958(3) 0.0387(8) Uani d . 1 C
H4 0.1758 0.6165 -0.3019 0.046 Uiso calc R 1 H
C5 0.3663(3) 0.6984(3) -0.2761(3) 0.0438(9) Uani d . 1 C
H5 0.4062 0.7609 -0.3107 0.053 Uiso calc R 1 H
C6 0.0436(3) 0.7895(3) -0.1557(3) 0.0373(8) Uani d . 1 C
N7 0.0020(3) 0.9115(3) -0.1332(2) 0.0463(8) Uani d . 1 N
H7 -0.0740 0.9311 -0.1130 0.056 Uiso calc R 1 H
C8 0.0965(3) 1.0030(3) -0.1464(3) 0.0402(8) Uani d . 1 C
C9 0.0893(4) 1.1353(4) -0.1291(3) 0.0580(11) Uani d . 1 C
H9 0.0146 1.1764 -0.1061 0.070 Uiso calc R 1 H
C10 0.1966(5) 1.2050(4) -0.1470(3) 0.0638(12) Uani d . 1 C
H10 0.1940 1.2945 -0.1366 0.077 Uiso calc R 1 H
C11 0.3068(4) 1.1446(4) -0.1797(3) 0.0577(11) Uani d . 1 C
H11 0.3784 1.1938 -0.1905 0.069 Uiso calc R 1 H
C12 0.3131(4) 1.0113(3) -0.1971(3) 0.0471(9) Uani d . 1 C
H12 0.3878 0.9706 -0.2204 0.057 Uiso calc R 1 H
C13 0.2070(3) 0.9399(3) -0.1791(3) 0.0335(7) Uani d . 1 C
C14 0.1615(4) 0.7491(4) -0.3995(3) 0.0450(9) Uani d . 1 C
C15 0.0162(4) 0.7375(4) -0.4342(3) 0.0479(9) Uani d . 1 C
C16 -0.0657(4) 0.6459(4) -0.4074(3) 0.0609(11) Uani d . 1 C
H16 -0.0281 0.5863 -0.3706 0.073 Uiso calc R 1 H
C17 -0.1995(4) 0.6416(5) -0.4338(4) 0.0706(12) Uani d . 1 C
H17 -0.2521 0.5781 -0.4171 0.085 Uiso calc R 1 H
C18 -0.2556(4) 0.7303(5) -0.4845(4) 0.0659(12) Uani d . 1 C
C19 -0.1803(5) 0.8189(5) -0.5185(3) 0.0712(13) Uani d . 1 C
H19 -0.2197 0.8758 -0.5575 0.085 Uiso calc R 1 H
C20 -0.0404(4) 0.8213(4) -0.4926(3) 0.0651(12) Uani d . 1 C
H20 0.0128 0.8797 -0.5153 0.078 Uiso calc R 1 H
C21 0.2999(3) 0.8380(3) 0.0227(3) 0.0349(8) Uani d . 1 C
C22 0.3448(3) 0.9648(3) 0.0680(3) 0.0438(9) Uani d . 1 C
H22 0.3789 1.0130 0.0234 0.053 Uiso calc R 1 H
C23 0.3388(3) 1.0218(4) 0.1830(3) 0.0550(11) Uani d . 1 C
H23 0.3678 1.1086 0.2129 0.066 Uiso calc R 1 H
C24 0.2915(4) 0.9534(4) 0.2520(3) 0.0579(11) Uani d . 1 C
H24 0.2897 0.9940 0.3275 0.069 Uiso calc R 1 H
C25 0.2457(3) 0.8218(4) 0.2094(3) 0.0488(9) Uani d . 1 C
C26 0.1907(4) 0.7378(5) 0.2670(3) 0.0618(12) Uani d . 1 C
H26 0.1848 0.7678 0.3434 0.074 Uiso calc R 1 H
C27 0.1461(4) 0.6130(5) 0.2121(4) 0.0677(12) Uani d . 1 C
H27 0.1086 0.5609 0.2520 0.081 Uiso calc R 1 H
C28 0.1551(4) 0.5612(4) 0.0973(3) 0.0557(10) Uani d . 1 C
H28 0.1262 0.4756 0.0616 0.067 Uiso calc R 1 H
C29 0.2076(3) 0.6402(3) 0.0399(3) 0.0413(8) Uani d . 1 C
C30 0.2523(3) 0.7687(3) 0.0949(3) 0.0380(8) Uani d . 1 C
C31 0.2310(3) 0.6172(3) -0.0779(3) 0.0415(8) Uani d . 1 C
C32 0.5080(4) 0.6581(4) -0.1174(3) 0.0591(11) Uani d . 1 C
H32A 0.4741 0.6024 -0.0744 0.071 Uiso calc R 1 H
H32B 0.5833 0.7113 -0.0718 0.071 Uiso calc R 1 H
C33 0.5467(5) 0.5778(5) -0.2265(4) 0.0911(17) Uani d . 1 C
H33A 0.5706 0.4923 -0.2190 0.109 Uiso calc R 1 H
H33B 0.6212 0.6203 -0.2476 0.109 Uiso calc R 1 H
C34 0.4257(4) 0.5671(4) -0.3140(3) 0.0650(12) Uani d . 1 C
H34A 0.3646 0.4961 -0.3130 0.078 Uiso calc R 1 H
H34B 0.4501 0.5546 -0.3891 0.078 Uiso calc R 1 H
O35 -0.0179(2) 0.6926(2) -0.1497(2) 0.0548(7) Uani d . 1 O
O36 0.2189(3) 0.5149(2) -0.1491(2) 0.0658(8) Uani d . 1 O
O37 0.2346(3) 0.7980(3) -0.4494(2) 0.0735(9) Uani d . 1 O
O38 -0.3931(3) 0.7256(3) -0.4995(3) 0.0940(11) Uani d . 1 O
C39 -0.4594(5) 0.8074(6) -0.5559(5) 0.113(2) Uani d . 1 C
H39A -0.5529 0.7924 -0.5583 0.170 Uiso calc R 1 H
H39B -0.4379 0.7904 -0.6313 0.170 Uiso calc R 1 H
H39C -0.4337 0.8962 -0.5172 0.170 Uiso calc R 1 H

loop_
_atom_site_aniso_label
_atom_site_aniso_U_11
_atom_site_aniso_U_22
_atom_site_aniso_U_33
_atom_site_aniso_U_12
_atom_site_aniso_U_13
_atom_site_aniso_U_23
N1 0.0360(15) 0.0451(16) 0.0352(15) 0.0109(12) 0.0035(12) 0.0075(12)
C2 0.0378(18) 0.0281(16) 0.0371(18) 0.0045(13) 0.0053(15) 0.0100(14)
C3 0.0327(17) 0.0311(17) 0.0322(17) 0.0037(13) 0.0070(14) 0.0092(13)
C4 0.0387(19) 0.0405(19) 0.0357(19) 0.0042(15) 0.0076(15) 0.0056(15)
C5 0.044(2) 0.050(2) 0.038(2) 0.0115(16) 0.0078(16) 0.0093(16)
C6 0.0391(19) 0.040(2) 0.0314(18) -0.0037(16) 0.0054(15) 0.0078(15)
N7 0.0342(16) 0.0470(18) 0.0580(19) 0.0088(13) 0.0153(14) 0.0084(14)
C8 0.0375(19) 0.0387(19) 0.046(2) 0.0041(15) 0.0058(16) 0.0129(16)
C9 0.062(3) 0.044(2) 0.070(3) 0.024(2) 0.010(2) 0.0142(19)
C10 0.087(3) 0.034(2) 0.074(3) 0.003(2) 0.006(2) 0.024(2)
C11 0.067(3) 0.045(2) 0.065(3) -0.012(2) 0.010(2) 0.024(2)
C12 0.048(2) 0.050(2) 0.050(2) 0.0044(18) 0.0134(17) 0.0224(18)
C13 0.0367(18) 0.0366(18) 0.0305(17) 0.0046(14) 0.0055(14) 0.0141(14)
C14 0.047(2) 0.060(2) 0.0294(19) 0.0106(18) 0.0098(17) 0.0099(17)
C15 0.050(2) 0.057(2) 0.033(2) 0.0065(19) 0.0038(16) 0.0046(17)
C16 0.052(2) 0.074(3) 0.051(2) -0.005(2) -0.0069(19) 0.012(2)
C17 0.060(3) 0.078(3) 0.070(3) -0.005(2) 0.000(2) 0.017(2)
C18 0.050(3) 0.078(3) 0.060(3) 0.005(2) 0.006(2) -0.002(2)
C19 0.072(3) 0.085(3) 0.054(3) 0.029(3) -0.006(2) 0.016(2)
C20 0.061(3) 0.081(3) 0.060(3) 0.021(2) 0.012(2) 0.028(2)
C21 0.0327(17) 0.0355(18) 0.0360(18) 0.0034(14) 0.0033(14) 0.0085(15)
C22 0.0392(19) 0.043(2) 0.047(2) -0.0022(15) 0.0077(16) 0.0056(16)
C23 0.046(2) 0.050(2) 0.055(3) 0.0001(18) 0.0041(19) -0.011(2)
C24 0.049(2) 0.082(3) 0.033(2) 0.007(2) 0.0051(18) -0.005(2)
C25 0.040(2) 0.070(3) 0.037(2) 0.0057(18) 0.0041(16) 0.0140(19)
C26 0.058(3) 0.102(4) 0.035(2) 0.011(2) 0.0101(19) 0.033(2)
C27 0.062(3) 0.084(3) 0.073(3) -0.004(2) 0.011(2) 0.050(3)
C28 0.057(2) 0.054(2) 0.063(3) -0.0008(19) -0.001(2) 0.032(2)
C29 0.043(2) 0.040(2) 0.046(2) -0.0006(16) 0.0006(16) 0.0233(17)
C30 0.0304(17) 0.047(2) 0.0392(19) 0.0060(15) 0.0030(15) 0.0161(16)
C31 0.050(2) 0.0281(18) 0.045(2) 0.0016(15) -0.0020(16) 0.0104(16)
C32 0.052(2) 0.065(3) 0.059(3) 0.0220(19) 0.0006(19) 0.015(2)
C33 0.084(3) 0.096(4) 0.078(3) 0.054(3) 0.000(3) -0.007(3)
C34 0.061(3) 0.072(3) 0.052(2) 0.027(2) 0.004(2) -0.003(2)
O35 0.0536(16) 0.0537(16) 0.0576(17) -0.0146(13) 0.0129(13) 0.0141(13)
O36 0.108(2) 0.0271(13) 0.0595(18) -0.0044(14) 0.0059(16) 0.0094(12)
O37 0.0546(17) 0.131(3) 0.0481(17) 0.0014(17) 0.0128(14) 0.0447(18)
O38 0.060(2) 0.116(3) 0.099(3) 0.0102(19) 0.0011(18) 0.018(2)
C39 0.084(4) 0.146(5) 0.105(5) 0.050(4) -0.012(3) 0.030(4)

loop_
_atom_type_symbol
_atom_type_description
_atom_type_scat_dispersion_real
_atom_type_scat_dispersion_imag
_atom_type_scat_source
C C 0.0033 0.0016 'International Tables Vol C Tables 4.2.6.8 and 6.1.1.4'
H H 0.0000 0.0000 'International Tables Vol C Tables 4.2.6.8 and 6.1.1.4'
N N 0.0061 0.0033 'International Tables Vol C Tables 4.2.6.8 and 6.1.1.4'
O O 0.0106 0.0060 'International Tables Vol C Tables 4.2.6.8 and 6.1.1.4'

loop_
_geom_angle_atom_site_label_1
_geom_angle_atom_site_label_2
_geom_angle_atom_site_label_3
_geom_angle
C2 N1 C32 117.9(3)
C2 N1 C5 109.7(2)
C32 N1 C5 109.2(2)
N1 C2 C21 116.0(2)
N1 C2 C3 100.9(2)
C21 C2 C3 114.5(2)
N1 C2 C31 114.1(2)
C21 C2 C31 101.5(2)
C3 C2 C31 110.2(2)
C13 C3 C6 102.0(2)
C13 C3 C4 114.4(3)
C6 C3 C4 117.0(2)
C13 C3 C2 113.1(2)
C6 C3 C2 110.8(3)
C4 C3 C2 100.0(2)
C14 C4 C5 115.1(3)
C14 C4 C3 112.1(3)
C5 C4 C3 102.8(2)
C14 C4 H4 108.9
C5 C4 H4 108.9
C3 C4 H4 108.9
N1 C5 C34 106.0(3)
N1 C5 C4 105.6(2)
C34 C5 C4 118.0(3)
N1 C5 H5 109.0
C34 C5 H5 109.0
C4 C5 H5 109.0
O35 C6 N7 126.0(3)
O35 C6 C3 126.5(3)
N7 C6 C3 107.4(3)
C6 N7 C8 112.5(3)
C6 N7 H7 123.8
C8 N7 H7 123.8
C9 C8 C13 122.3(3)
C9 C8 N7 128.6(3)
C13 C8 N7 109.1(3)
C8 C9 C10 117.7(3)
C8 C9 H9 121.2
C10 C9 H9 121.2
C11 C10 C9 121.1(3)
C11 C10 H10 119.4
C9 C10 H10 119.4
C10 C11 C12 120.8(4)
C10 C11 H11 119.6
C12 C11 H11 119.6
C13 C12 C11 119.0(3)
C13 C12 H12 120.5
C11 C12 H12 120.5
C12 C13 C8 119.2(3)
C12 C13 C3 131.9(3)
C8 C13 C3 108.9(3)
O37 C14 C15 121.0(3)
O37 C14 C4 120.6(3)
C15 C14 C4 118.3(3)
C20 C15 C16 118.5(4)
C20 C15 C14 119.3(4)
C16 C15 C14 122.2(4)
C17 C16 C15 121.5(4)
C17 C16 H16 119.2
C15 C16 H16 119.2
C18 C17 C16 119.7(5)
C18 C17 H17 120.1
C16 C17 H17 120.1
C17 C18 C19 121.6(4)
C17 C18 O38 115.8(5)
C19 C18 O38 122.7(5)
C18 C19 C20 118.2(4)
C18 C19 H19 120.9
C20 C19 H19 120.9
C15 C20 C19 120.1(4)
C15 C20 H20 119.9
C19 C20 H20 119.9
C22 C21 C30 117.8(3)
C22 C21 C2 132.8(3)
C30 C21 C2 109.4(3)
C21 C22 C23 119.4(3)
C21 C22 H22 120.3
C23 C22 H22 120.3
C24 C23 C22 122.1(3)
C24 C23 H23 119.0
C22 C23 H23 119.0
C23 C24 C25 120.6(3)
C23 C24 H24 119.7
C25 C24 H24 119.7
C30 C25 C24 115.8(4)
C30 C25 C26 115.9(3)
C24 C25 C26 128.3(4)
C27 C26 C25 121.1(4)
C27 C26 H26 119.4
C25 C26 H26 119.4
C26 C27 C28 122.0(4)
C26 C27 H27 119.0
C28 C27 H27 119.0
C29 C28 C27 118.0(4)
C29 C28 H28 121.0
C27 C28 H28 121.0
C28 C29 C30 120.5(3)
C28 C29 C31 131.7(3)
C30 C29 C31 107.8(3)
C25 C30 C29 122.5(3)
C25 C30 C21 124.3(3)
C29 C30 C21 113.2(3)
O36 C31 C29 127.7(3)
O36 C31 C2 124.3(3)
C29 C31 C2 107.9(3)
N1 C32 C33 105.1(3)
N1 C32 H32A 110.7
C33 C32 H32A 110.7
N1 C32 H32B 110.7
C33 C32 H32B 110.7
H32A C32 H32B 108.8
C32 C33 C34 105.6(3)
C32 C33 H33A 110.6
C34 C33 H33A 110.6
C32 C33 H33B 110.6
C34 C33 H33B 110.6
H33A C33 H33B 108.7
C33 C34 C5 102.5(3)
C33 C34 H34A 111.3
C5 C34 H34A 111.3
C33 C34 H34B 111.3
C5 C34 H34B 111.3
H34A C34 H34B 109.2
C39 O38 C18 120.0(5)
O38 C39 H39A 109.5
O38 C39 H39B 109.5
H39A C39 H39B 109.5
O38 C39 H39C 109.5
H39A C39 H39C 109.5
H39B C39 H39C 109.5

loop_
_geom_bond_atom_site_label_1
_geom_bond_atom_site_label_2
_geom_bond_distance
_geom_bond_publ_flag
N1 C2 1.461(4) y
N1 C32 1.482(4) y
N1 C5 1.487(4) y
C2 C21 1.522(4) ?
C2 C3 1.568(4) y
C2 C31 1.589(4) ?
C3 C13 1.511(4) ?
C3 C6 1.543(4) ?
C3 C4 1.563(4) y
C4 C14 1.527(5) ?
C4 C5 1.530(4) ?
C4 H4 0.9800 ?
C5 C34 1.525(4) y
C5 H5 0.9800 ?
C6 O35 1.214(4) ?
C6 N7 1.350(4) ?
N7 C8 1.404(4) ?
N7 H7 0.8600 ?
C8 C9 1.375(5) ?
C8 C13 1.383(4) ?
C9 C10 1.377(5) ?
C9 H9 0.9300 ?
C10 C11 1.368(5) ?
C10 H10 0.9300 ?
C11 C12 1.384(5) ?
C11 H11 0.9300 ?
C12 C13 1.379(4) ?
C12 H12 0.9300 ?
C14 O37 1.208(4) ?
C14 C15 1.486(5) ?
C15 C20 1.372(5) ?
C15 C16 1.394(5) ?
C16 C17 1.363(5) ?
C16 H16 0.9300 ?
C17 C18 1.355(6) ?
C17 H17 0.9300 ?
C18 C19 1.376(6) ?
C18 O38 1.392(5) ?
C19 C20 1.424(6) ?
C19 H19 0.9300 ?
C20 H20 0.9300 ?
C21 C22 1.368(4) ?
C21 C30 1.411(5) ?
C22 C23 1.412(5) ?
C22 H22 0.9300 ?
C23 C24 1.370(5) ?
C23 H23 0.9300 ?
C24 C25 1.412(5) ?
C24 H24 0.9300 ?
C25 C30 1.400(5) ?
C25 C26 1.416(5) ?
C26 C27 1.369(6) ?
C26 H26 0.9300 ?
C27 C28 1.406(6) ?
C27 H27 0.9300 ?
C28 C29 1.364(5) ?
C28 H28 0.9300 ?
C29 C30 1.402(4) ?
C29 C31 1.467(5) ?
C31 O36 1.212(4) ?
C32 C33 1.514(5) ?
C32 H32A 0.9700 ?
C32 H32B 0.9700 ?
C33 C34 1.519(5) ?
C33 H33A 0.9700 ?
C33 H33B 0.9700 ?
C34 H34A 0.9700 ?
C34 H34B 0.9700 ?
O38 C39 1.381(6) ?
C39 H39A 0.9600 ?
C39 H39B 0.9600 ?
C39 H39C 0.9600 ?

loop_
_geom_hbond_atom_site_label_D
_geom_hbond_atom_site_label_H
_geom_hbond_atom_site_label_A
_geom_hbond_site_symmetry_A
_geom_hbond_distance_DH
_geom_hbond_distance_HA
_geom_hbond_distance_DA
_geom_hbond_angle_DHA
C4 H4 O36 . 0.98 2.40 3.009(4) 120
C5 H5 O37 . 0.98 2.40 2.824(4) 105
C10 H10 O36 1_565 0.93 2.39 3.301(5) 165
C26 H26 O37 1_556 0.93 2.49 3.375(5) 159

loop_
_geom_torsion_atom_site_label_1
_geom_torsion_atom_site_label_2
_geom_torsion_atom_site_label_3
_geom_torsion_atom_site_label_4
_geom_torsion
_geom_torsion_publ_flag
C32 N1 C2 C21 76.1(4) ?
C5 N1 C2 C21 -158.1(3) ?
C32 N1 C2 C3 -159.5(3) ?
C5 N1 C2 C3 -33.8(3) ?
C32 N1 C2 C31 -41.3(4) ?
C5 N1 C2 C31 84.4(3) ?
N1 C2 C3 C13 -77.4(3) ?
C21 C2 C3 C13 48.0(4) ?
C31 C2 C3 C13 161.7(2) ?
N1 C2 C3 C6 168.8(2) ?
C21 C2 C3 C6 -65.8(3) ?
C31 C2 C3 C6 47.9(3) ?
N1 C2 C3 C4 44.7(3) ?
C21 C2 C3 C4 170.1(3) ?
C31 C2 C3 C4 -76.2(3) ?
C13 C3 C4 C14 -42.9(4) ?
C6 C3 C4 C14 76.3(4) ?
C2 C3 C4 C14 -164.1(3) ?
C13 C3 C4 C5 81.3(3) ?
C6 C3 C4 C5 -159.5(3) ?
C2 C3 C4 C5 -39.9(3) ?
C2 N1 C5 C34 -117.3(3) ?
C32 N1 C5 C34 13.3(4) ?
C2 N1 C5 C4 8.6(3) ?
C32 N1 C5 C4 139.2(3) ?
C14 C4 C5 N1 142.7(3) ?
C3 C4 C5 N1 20.6(3) ?
C14 C4 C5 C34 -99.1(4) ?
C3 C4 C5 C34 138.7(3) ?
C13 C3 C6 O35 179.9(3) ?
C4 C3 C6 O35 54.3(4) ?
C2 C3 C6 O35 -59.5(4) ?
C13 C3 C6 N7 -3.1(3) ?
C4 C3 C6 N7 -128.7(3) ?
C2 C3 C6 N7 117.5(3) ?
O35 C6 N7 C8 179.1(3) ?
C3 C6 N7 C8 2.1(4) ?
C6 N7 C8 C9 -178.8(4) ?
C6 N7 C8 C13 -0.1(4) ?
C13 C8 C9 C10 0.9(6) ?
N7 C8 C9 C10 179.5(3) ?
C8 C9 C10 C11 -0.6(6) ?
C9 C10 C11 C12 0.7(6) ?
C10 C11 C12 C13 -1.0(6) ?
C11 C12 C13 C8 1.2(5) ?
C11 C12 C13 C3 -176.2(3) ?
C9 C8 C13 C12 -1.1(5) ?
N7 C8 C13 C12 -180.0(3) ?
C9 C8 C13 C3 176.8(3) ?
N7 C8 C13 C3 -2.1(4) ?
C6 C3 C13 C12 -179.3(3) ?
C4 C3 C13 C12 -52.0(4) ?
C2 C3 C13 C12 61.7(4) ?
C6 C3 C13 C8 3.1(3) ?
C4 C3 C13 C8 130.4(3) ?
C2 C3 C13 C8 -115.9(3) ?
C5 C4 C14 O37 -11.8(5) ?
C3 C4 C14 O37 105.2(4) ?
C5 C4 C14 C15 170.9(3) ?
C3 C4 C14 C15 -72.1(4) ?
O37 C14 C15 C20 -24.1(5) y
C4 C14 C15 C20 153.2(3) ?
O37 C14 C15 C16 157.3(4) y
C4 C14 C15 C16 -25.4(5) ?
C20 C15 C16 C17 -2.6(5) ?
C14 C15 C16 C17 175.9(3) ?
C15 C16 C17 C18 -1.9(6) ?
C16 C17 C18 C19 5.3(6) ?
C16 C17 C18 O38 -174.7(3) ?
C17 C18 C19 C20 -4.1(6) ?
O38 C18 C19 C20 175.9(3) ?
C16 C15 C20 C19 3.8(5) ?
C14 C15 C20 C19 -174.8(3) ?
C18 C19 C20 C15 -0.6(6) ?
N1 C2 C21 C22 53.9(5) ?
C3 C2 C21 C22 -63.1(4) ?
C31 C2 C21 C22 178.2(3) ?
N1 C2 C21 C30 -128.2(3) ?
C3 C2 C21 C30 114.8(3) ?
C31 C2 C21 C30 -3.9(3) ?
C30 C21 C22 C23 -1.6(4) ?
C2 C21 C22 C23 176.2(3) ?
C21 C22 C23 C24 1.3(5) ?
C22 C23 C24 C25 -0.5(6) ?
C23 C24 C25 C30 0.1(5) ?
C23 C24 C25 C26 -178.1(4) ?
C30 C25 C26 C27 -0.7(5) ?
C24 C25 C26 C27 177.5(4) ?
C25 C26 C27 C28 1.5(6) ?
C26 C27 C28 C29 -1.4(6) ?
C27 C28 C29 C30 0.7(5) ?
C27 C28 C29 C31 179.8(3) ?
C24 C25 C30 C29 -178.5(3) ?
C26 C25 C30 C29 -0.1(5) ?
C24 C25 C30 C21 -0.5(5) ?
C26 C25 C30 C21 178.0(3) ?
C28 C29 C30 C25 0.0(5) ?
C31 C29 C30 C25 -179.3(3) ?
C28 C29 C30 C21 -178.2(3) ?
C31 C29 C30 C21 2.5(4) ?
C22 C21 C30 C25 1.2(5) ?
C2 C21 C30 C25 -177.1(3) ?
C22 C21 C30 C29 179.4(3) ?
C2 C21 C30 C29 1.2(4) ?
C28 C29 C31 O36 -7.7(6) ?
C30 C29 C31 O36 171.5(3) ?
C28 C29 C31 C2 175.9(3) ?
C30 C29 C31 C2 -4.9(3) ?
N1 C2 C31 O36 -45.7(4) ?
C21 C2 C31 O36 -171.3(3) ?
C3 C2 C31 O36 67.0(4) ?
N1 C2 C31 C29 130.8(3) ?
C21 C2 C31 C29 5.3(3) ?
C3 C2 C31 C29 -116.5(3) ?
C2 N1 C32 C33 134.3(3) ?
C5 N1 C32 C33 8.3(4) ?
N1 C32 C33 C34 -26.8(5) ?
C32 C33 C34 C5 34.4(5) ?
N1 C5 C34 C33 -29.0(4) ?
C4 C5 C34 C33 -146.9(4) ?
C17 C18 O38 C39 -176.5(4) y
C19 C18 O38 C39 3.5(6) y

loop_
_cod_related_entry_id
_cod_related_entry_database
_cod_related_entry_code
1 ChemSpider 4415553
